data_4084980
loop_
_publ_author_name
'Hupf, Emanuel'
'Lork, Enno'
'Mebs, Stefan'
'Ch\;eci\'nska, Lilianna'
'Beckmann, Jens'

_publ_section_title
;
 Probing Donor--Acceptor Interactions inperi-Substituted
 Diphenylphosphinoacenaphthyl--Element Dichlorides of Group 13 and 15
 Elements
;
_journal_issue 24
_journal_name_full Organometallics
_journal_page_first 7247
_journal_paper_doi 10.1021/om501036c
_journal_volume 33
_journal_year 2014
_chemical_formula_sum 'C31 H26 Cl2 P Tl'
_chemical_formula_weight 704.76
_chemical_name_systematic
; 
 ? 
;
_space_group_IT_number 14
_symmetry_cell_setting monoclinic
_symmetry_space_group_name_Hall '-P 2ybc'
_symmetry_space_group_name_H-M 'P 1 21/c 1'
_atom_sites_solution_hydrogens geom
_atom_sites_solution_primary direct
_atom_sites_solution_secondary difmap
_audit_creation_method SHELXL-97
_cell_angle_alpha 90.00
_cell_angle_beta 94.8590(10)
_cell_angle_gamma 90.00
_cell_formula_units_Z 4
_cell_length_a 11.3829(3)
_cell_length_b 19.2451(6)
_cell_length_c 12.1133(4)
_cell_measurement_reflns_used 9578
_cell_measurement_temperature 173
_cell_measurement_theta_max 36.40
_cell_measurement_theta_min 2.58
_cell_volume 2644.06(14)
_computing_cell_refinement ApexII
_computing_data_collection ApexII
_computing_data_reduction ApexII
_computing_molecular_graphics Diamond
_computing_publication_material WinGX
_computing_structure_refinement 'SHELXL-97 (Sheldrick, 1997)'
_computing_structure_solution 'SHELXS-97 (Sheldrick, 1990)'
_diffrn_ambient_temperature 173
_diffrn_measured_fraction_theta_full 0.997
_diffrn_measured_fraction_theta_max 0.997
_diffrn_measurement_device_type 'Bruker Venture D8'
_diffrn_measurement_method '\f and \w scans'
_diffrn_radiation_monochromator graphite
_diffrn_radiation_source 'fine-focus sealed tube'
_diffrn_radiation_type MoK\a
_diffrn_radiation_wavelength 0.71073
_diffrn_reflns_av_R_equivalents 0.0000
_diffrn_reflns_av_sigmaI/netI 0.0307
_diffrn_reflns_limit_h_max 18
_diffrn_reflns_limit_h_min -18
_diffrn_reflns_limit_k_max 32
_diffrn_reflns_limit_k_min 0
_diffrn_reflns_limit_l_max 20
_diffrn_reflns_limit_l_min 0
_diffrn_reflns_number 12859
_diffrn_reflns_theta_full 36.42
_diffrn_reflns_theta_max 36.42
_diffrn_reflns_theta_min 2.58
_exptl_absorpt_coefficient_mu 6.390
_exptl_absorpt_correction_T_max 0.7471
_exptl_absorpt_correction_T_min 0.5172
_exptl_absorpt_correction_type empirical
_exptl_absorpt_process_details 'SADABS (Bruker, 2000)'
_exptl_crystal_colour colourless
_exptl_crystal_density_diffrn 1.768
_exptl_crystal_density_method 'not measured'
_exptl_crystal_description block
_exptl_crystal_F_000 1368
_exptl_crystal_size_max 0.1
_exptl_crystal_size_mid 0.1
_exptl_crystal_size_min 0.1
_refine_diff_density_max 1.801
_refine_diff_density_min -1.947
_refine_diff_density_rms 0.182
_refine_ls_extinction_method none
_refine_ls_goodness_of_fit_ref 1.104
_refine_ls_hydrogen_treatment constr
_refine_ls_matrix_type full
_refine_ls_number_parameters 317
_refine_ls_number_reflns 12859
_refine_ls_number_restraints 0
_refine_ls_restrained_S_all 1.104
_refine_ls_R_factor_all 0.0444
_refine_ls_R_factor_gt 0.0367
_refine_ls_shift/su_max 0.006
_refine_ls_shift/su_mean 0.000
_refine_ls_structure_factor_coef Fsqd
_refine_ls_weighting_details 'calc w=1/[\s^2^(Fo^2^)+(0.0309P)^2^+8.9369P] where P=(Fo^2^+2Fc^2^)/3'
_refine_ls_weighting_scheme calc
_refine_ls_wR_factor_gt 0.0786
_refine_ls_wR_factor_ref 0.0818
_reflns_number_gt 11333
_reflns_number_total 12859
_reflns_threshold_expression >2sigma(I)
_cod_data_source_file om501036c_si_003.cif
_cod_data_source_block 5
_cod_depositor_comments 'Adding full bibliography for 4084974--4084984.cif.'
_cod_original_sg_symbol_H-M P2(1)/c
_cod_database_code 4084980

loop_
_symmetry_equiv_pos_as_xyz
'x, y, z'
'-x, y+1/2, -z+1/2'
'-x, -y, -z'
'x, -y-1/2, z-1/2'

loop_
_atom_site_label
_atom_site_type_symbol
_atom_site_fract_x
_atom_site_fract_y
_atom_site_fract_z
_atom_site_U_iso_or_equiv
_atom_site_adp_type
_atom_site_occupancy
_atom_site_symmetry_multiplicity
_atom_site_calc_flag
_atom_site_refinement_flags
C1 C 0.4587(2) 0.65100(14) 0.9370(2) 0.0157(4) Uani 1 1 d .
H1A H 0.5144 0.6433 0.8819 0.019 Uiso 1 1 calc R
H1B H 0.4649 0.6989 0.9615 0.019 Uiso 1 1 calc R
C2 C 0.3311(2) 0.63440(14) 0.8886(2) 0.0157(4) Uani 1 1 d .
H2A H 0.2814 0.6752 0.8902 0.019 Uiso 1 1 calc R
H2B H 0.3306 0.6182 0.8127 0.019 Uiso 1 1 calc R
C40 C 0.2434(3) 0.82364(15) 0.7871(3) 0.0207(5) Uani 1 1 d .
C3 C 0.3747(3) 0.81730(17) 0.7952(3) 0.0248(6) Uani 1 1 d .
H3A H 0.3961 0.7709 0.7759 0.037 Uiso 1 1 calc R
H3B H 0.4059 0.8273 0.8696 0.037 Uiso 1 1 calc R
H3C H 0.4065 0.8497 0.7453 0.037 Uiso 1 1 calc R
C41 C 0.1803(3) 0.8251(2) 0.8805(3) 0.0290(7) Uani 1 1 d .
H41 H 0.2206 0.8219 0.9504 0.035 Uiso 1 1 calc R
C45 C 0.1808(4) 0.8288(2) 0.6845(4) 0.0389(10) Uani 1 1 d .
H45 H 0.2211 0.8280 0.6209 0.047 Uiso 1 1 calc R
C42 C 0.0580(3) 0.8312(2) 0.8712(4) 0.0400(10) Uani 1 1 d .
H42 H 0.0170 0.8317 0.9344 0.048 Uiso 1 1 calc R
C43 C -0.0019(4) 0.8364(2) 0.7684(5) 0.0476(13) Uani 1 1 d .
H43 H -0.0835 0.8409 0.7617 0.057 Uiso 1 1 calc R
C44 C 0.0595(4) 0.8351(3) 0.6749(5) 0.0535(15) Uani 1 1 d .
H44 H 0.0190 0.8384 0.6051 0.064 Uiso 1 1 calc R
Tl1 Tl 0.451463(8) 0.442694(5) 1.350324(7) 0.01129(3) Uani 1 1 d .
C14 C 0.3803(2) 0.56215(12) 1.0444(2) 0.0107(4) Uani 1 1 d .
P1 P 0.24414(5) 0.40686(3) 1.22675(5) 0.00964(10) Uani 1 1 d .
Cl2 Cl 0.35126(5) 0.47919(4) 1.51602(5) 0.01599(10) Uani 1 1 d .
Cl1 Cl 0.54697(6) 0.33375(3) 1.40190(6) 0.01939(11) Uani 1 1 d .
C12 C 0.5791(2) 0.59261(13) 1.1070(2) 0.0138(4) Uani 1 1 d .
H12 H 0.6486 0.6169 1.0992 0.017 Uiso 1 1 calc R
C32 C -0.0496(3) 0.48130(17) 1.3567(3) 0.0227(5) Uani 1 1 d .
H32 H -0.0740 0.5233 1.3852 0.027 Uiso 1 1 calc R
C15 C 0.2890(2) 0.57797(13) 0.9626(2) 0.0122(4) Uani 1 1 d .
C10 C 0.4708(2) 0.50659(12) 1.20764(19) 0.0107(4) Uani 1 1 d .
C18 C 0.2599(2) 0.47644(12) 1.12770(19) 0.0097(3) Uani 1 1 d .
C25 C 0.3057(2) 0.26888(13) 1.1996(2) 0.0144(4) Uani 1 1 d .
H25 H 0.3429 0.2729 1.2707 0.017 Uiso 1 1 calc R
C19 C 0.3708(2) 0.51262(12) 1.12981(19) 0.0095(3) Uani 1 1 d .
C17 C 0.1704(2) 0.49360(13) 1.0471(2) 0.0130(4) Uani 1 1 d .
H17 H 0.0983 0.4710 1.0482 0.016 Uiso 1 1 calc R
C13 C 0.4825(2) 0.60233(12) 1.0331(2) 0.0119(4) Uani 1 1 d .
C16 C 0.1833(2) 0.54373(13) 0.9633(2) 0.0132(4) Uani 1 1 d .
H16 H 0.1217 0.5532 0.9100 0.016 Uiso 1 1 calc R
C21 C 0.1921(3) 0.31905(14) 1.0425(2) 0.0162(4) Uani 1 1 d .
H21 H 0.1538 0.3570 1.0082 0.019 Uiso 1 1 calc R
C23 C 0.2526(3) 0.19939(15) 1.0370(3) 0.0211(5) Uani 1 1 d .
H23 H 0.2539 0.1571 1.0000 0.025 Uiso 1 1 calc R
C20 C 0.2466(2) 0.32583(12) 1.1495(2) 0.0111(4) Uani 1 1 d .
C34 C -0.0874(2) 0.36106(16) 1.3128(3) 0.0192(5) Uani 1 1 d .
H34 H -0.1365 0.3224 1.3124 0.023 Uiso 1 1 calc R
C11 C 0.5718(2) 0.54494(13) 1.1956(2) 0.0125(4) Uani 1 1 d .
H11 H 0.6365 0.5393 1.2469 0.015 Uiso 1 1 calc R
C35 C 0.0222(2) 0.35611(13) 1.2695(2) 0.0143(4) Uani 1 1 d .
H35 H 0.0458 0.3143 1.2399 0.017 Uiso 1 1 calc R
C30 C 0.0962(2) 0.41386(12) 1.2707(2) 0.0115(4) Uani 1 1 d .
C22 C 0.1944(3) 0.25610(15) 0.9866(2) 0.0213(5) Uani 1 1 d .
H22 H 0.1570 0.2519 0.9157 0.026 Uiso 1 1 calc R
C31 C 0.0601(3) 0.47674(15) 1.3149(2) 0.0185(5) Uani 1 1 d .
H31 H 0.1093 0.5154 1.3163 0.022 Uiso 1 1 calc R
C24 C 0.3090(3) 0.20601(14) 1.1429(3) 0.0193(5) Uani 1 1 d .
H24 H 0.3491 0.1683 1.1760 0.023 Uiso 1 1 calc R
C33 C -0.1233(3) 0.42346(17) 1.3563(3) 0.0210(5) Uani 1 1 d .
H33 H -0.1963 0.4267 1.3851 0.025 Uiso 1 1 calc R

loop_
_atom_site_aniso_label
_atom_site_aniso_U_11
_atom_site_aniso_U_22
_atom_site_aniso_U_33
_atom_site_aniso_U_23
_atom_site_aniso_U_13
_atom_site_aniso_U_12
C1 0.0184(11) 0.0136(10) 0.0153(10) 0.0041(8) 0.0026(8) -0.0032(8)
C2 0.0170(11) 0.0159(10) 0.0142(10) 0.0061(8) 0.0015(8) 0.0010(8)
C40 0.0228(12) 0.0141(11) 0.0244(13) 0.0045(10) -0.0025(10) -0.0032(9)
C3 0.0264(14) 0.0228(13) 0.0258(14) 0.0074(11) 0.0054(11) 0.0028(11)
C41 0.0250(14) 0.0325(16) 0.0294(16) -0.0073(13) 0.0020(12) -0.0017(13)
C45 0.039(2) 0.042(2) 0.0337(18) 0.0210(16) -0.0115(15) -0.0209(17)
C42 0.0246(16) 0.0342(19) 0.062(3) -0.0173(19) 0.0070(17) -0.0042(14)
C43 0.0228(16) 0.0247(17) 0.093(4) 0.005(2) -0.010(2) -0.0073(13)
C44 0.038(2) 0.051(3) 0.066(3) 0.032(2) -0.029(2) -0.024(2)
Tl1 0.01390(4) 0.01135(4) 0.00863(4) 0.00105(3) 0.00102(3) -0.00009(3)
C14 0.0123(9) 0.0088(8) 0.0112(9) 0.0011(7) 0.0026(7) -0.0016(7)
P1 0.0107(2) 0.0088(2) 0.0093(2) 0.00081(18) 0.00032(18) -0.00086(18)
Cl2 0.0144(2) 0.0214(3) 0.0125(2) -0.0055(2) 0.00303(18) -0.0034(2)
Cl1 0.0223(3) 0.0148(2) 0.0202(3) 0.0024(2) -0.0035(2) 0.0041(2)
C12 0.0148(10) 0.0146(10) 0.0124(9) 0.0005(8) 0.0029(8) -0.0037(8)
C32 0.0219(13) 0.0227(13) 0.0247(14) -0.0047(11) 0.0090(11) 0.0033(10)
C15 0.0144(10) 0.0118(9) 0.0106(9) 0.0026(7) 0.0026(7) 0.0019(7)
C10 0.0113(9) 0.0114(9) 0.0095(9) 0.0004(7) 0.0017(7) -0.0002(7)
C18 0.0111(9) 0.0084(8) 0.0096(8) 0.0010(7) 0.0006(7) 0.0001(7)
C25 0.0147(10) 0.0116(9) 0.0166(10) 0.0021(8) -0.0002(8) 0.0009(8)
C19 0.0111(9) 0.0090(8) 0.0086(8) -0.0012(7) 0.0010(7) 0.0005(7)
C17 0.0122(9) 0.0129(9) 0.0135(10) 0.0018(8) -0.0004(7) -0.0005(7)
C13 0.0147(10) 0.0106(9) 0.0107(9) 0.0005(7) 0.0030(7) -0.0014(7)
C16 0.0127(9) 0.0133(9) 0.0133(10) 0.0037(8) -0.0009(8) 0.0004(7)
C21 0.0212(11) 0.0130(10) 0.0138(10) -0.0011(8) -0.0029(8) 0.0013(8)
C23 0.0270(14) 0.0132(10) 0.0231(13) -0.0046(9) 0.0016(10) 0.0030(10)
C20 0.0126(9) 0.0100(9) 0.0110(9) -0.0008(7) 0.0020(7) -0.0010(7)
C34 0.0158(11) 0.0200(12) 0.0224(12) 0.0051(10) 0.0048(9) -0.0019(9)
C11 0.0134(9) 0.0121(9) 0.0121(9) -0.0014(7) 0.0023(8) -0.0025(7)
C35 0.0137(10) 0.0118(9) 0.0178(11) 0.0028(8) 0.0029(8) -0.0010(8)
C30 0.0127(9) 0.0112(9) 0.0107(9) 0.0011(7) 0.0022(7) -0.0003(7)
C22 0.0310(15) 0.0165(11) 0.0159(11) -0.0055(9) -0.0013(10) 0.0026(10)
C31 0.0184(11) 0.0161(11) 0.0215(12) -0.0053(9) 0.0043(9) -0.0012(9)
C24 0.0200(12) 0.0119(10) 0.0257(13) 0.0010(9) 0.0006(10) 0.0029(9)
C33 0.0154(11) 0.0286(14) 0.0198(12) 0.0021(10) 0.0067(9) 0.0041(10)

loop_
_atom_type_symbol
_atom_type_description
_atom_type_scat_dispersion_real
_atom_type_scat_dispersion_imag
_atom_type_scat_source
C C 0.0033 0.0016 'International Tables Vol C Tables 4.2.6.8 and 6.1.1.4'
H H 0.0000 0.0000 'International Tables Vol C Tables 4.2.6.8 and 6.1.1.4'
P P 0.1023 0.0942 'International Tables Vol C Tables 4.2.6.8 and 6.1.1.4'
Cl Cl 0.1484 0.1585 'International Tables Vol C Tables 4.2.6.8 and 6.1.1.4'
Tl Tl -2.8358 9.6688 'International Tables Vol C Tables 4.2.6.8 and 6.1.1.4'

loop_
_geom_angle_atom_site_label_1
_geom_angle_atom_site_label_2
_geom_angle_atom_site_label_3
_geom_angle
_geom_angle_site_symmetry_3
C13 C1 C2 105.4(2) .
C15 C2 C1 104.9(2) .
C45 C40 C41 117.8(3) .
C45 C40 C3 120.1(3) .
C41 C40 C3 122.1(3) .
C40 C41 C42 121.2(4) .
C44 C45 C40 121.2(4) .
C43 C42 C41 119.8(4) .
C42 C43 C44 119.8(4) .
C43 C44 C45 120.2(4) .
C10 Tl1 Cl1 129.02(6) .
C10 Tl1 Cl2 124.89(6) .
Cl1 Tl1 Cl2 105.22(2) .
C10 Tl1 P1 81.29(7) .
Cl1 Tl1 P1 105.50(2) .
Cl2 Tl1 P1 94.49(2) .
C10 Tl1 Cl2 91.36(7) 3_668
Cl1 Tl1 Cl2 89.75(2) 3_668
Cl2 Tl1 Cl2 78.48(2) 3_668
P1 Tl1 Cl2 164.503(19) 3_668
C15 C14 C13 112.2(2) .
C15 C14 C19 124.2(2) .
C13 C14 C19 123.6(2) .
C30 P1 C18 106.57(11) .
C30 P1 C20 105.66(11) .
C18 P1 C20 106.56(11) .
C30 P1 Tl1 126.30(8) .
C18 P1 Tl1 92.65(8) .
C20 P1 Tl1 116.18(8) .
Tl1 Cl2 Tl1 101.52(2) 3_668
C13 C12 C11 119.1(2) .
C31 C32 C33 120.5(3) .
C16 C15 C14 119.2(2) .
C16 C15 C2 132.1(2) .
C14 C15 C2 108.7(2) .
C11 C10 C19 120.8(2) .
C11 C10 Tl1 122.21(18) .
C19 C10 Tl1 116.74(16) .
C17 C18 C19 119.1(2) .
C17 C18 P1 122.13(18) .
C19 C18 P1 118.68(17) .
C24 C25 C20 119.9(2) .
C14 C19 C10 115.7(2) .
C14 C19 C18 115.7(2) .
C10 C19 C18 128.7(2) .
C18 C17 C16 123.4(2) .
C12 C13 C14 118.9(2) .
C12 C13 C1 132.3(2) .
C14 C13 C1 108.7(2) .
C15 C16 C17 118.3(2) .
C22 C21 C20 120.6(2) .
C24 C23 C22 119.9(3) .
C21 C20 C25 119.4(2) .
C21 C20 P1 122.19(19) .
C25 C20 P1 118.45(19) .
C33 C34 C35 120.2(3) .
C10 C11 C12 121.8(2) .
C30 C35 C34 120.0(2) .
C35 C30 C31 119.7(2) .
C35 C30 P1 120.88(19) .
C31 C30 P1 119.16(19) .
C21 C22 C23 119.9(3) .
C32 C31 C30 119.8(3) .
C23 C24 C25 120.3(3) .
C34 C33 C32 119.7(3) .

loop_
_geom_bond_atom_site_label_1
_geom_bond_atom_site_label_2
_geom_bond_distance
_geom_bond_site_symmetry_2
C1 C13 1.501(4) .
C1 C2 1.553(4) .
C2 C15 1.512(4) .
C40 C45 1.383(5) .
C40 C41 1.391(5) .
C40 C3 1.494(5) .
C41 C42 1.393(5) .
C45 C44 1.381(6) .
C42 C43 1.372(7) .
C43 C44 1.381(8) .
Tl1 C10 2.148(2) .
Tl1 Cl1 2.4193(6) .
Tl1 Cl2 2.4921(6) .
Tl1 P1 2.7725(6) .
Tl1 Cl2 3.0510(6) 3_668
C14 C15 1.407(4) .
C14 C13 1.413(3) .
C14 C19 1.418(3) .
P1 C30 1.813(2) .
P1 C18 1.817(2) .
P1 C20 1.820(2) .
Cl2 Tl1 3.0509(6) 3_668
C12 C13 1.371(4) .
C12 C11 1.420(4) .
C32 C31 1.389(4) .
C32 C33 1.394(5) .
C15 C16 1.373(4) .
C10 C11 1.384(3) .
C10 C19 1.420(3) .
C18 C17 1.389(3) .
C18 C19 1.440(3) .
C25 C24 1.393(4) .
C25 C20 1.398(3) .
C17 C16 1.417(3) .
C21 C22 1.389(4) .
C21 C20 1.395(4) .
C23 C24 1.390(4) .
C23 C22 1.391(4) .
C34 C33 1.387(4) .
C34 C35 1.397(4) .
C35 C30 1.394(3) .
C30 C31 1.399(4) .
